data_7134554
loop_
_publ_author_name
'Koshino, Haruka'
'Goo, Zi Lang'
'Sugimoto, Kunihisa'
'Mochida, Tomoyuki'

_publ_section_title
;
 Solvent-free photochemical formation of cubane-type Ru complexes from
 organometallic ionic liquids with cyanoborate anions
;
_journal_issue 51
_journal_name_full 'Chemical Communications'
_journal_page_first 9258
_journal_page_last 9261
_journal_paper_doi 10.1039/D5CC01996F
_journal_volume 61
_journal_year 2025
_chemical_formula_moiety 'C64 H88 Ru4 N12 B4'
_chemical_formula_sum 'C64 H88 B4 N12 Ru4'
_chemical_formula_weight 1472.98
_space_group_crystal_system monoclinic
_space_group_IT_number 14
_space_group_name_Hall '-P 2ybc'
_space_group_name_H-M_alt 'P 1 21/c 1'
_atom_sites_solution_hydrogens geom
_atom_sites_solution_primary dual
_atom_sites_solution_secondary difmap
_audit_update_record
;
2024-10-08 deposited with the CCDC.	2025-05-09 downloaded from the CCDC.
;
_cell_angle_alpha 90
_cell_angle_beta 98.321(4)
_cell_angle_gamma 90
_cell_formula_units_Z 4
_cell_length_a 13.185(5)
_cell_length_b 25.185(9)
_cell_length_c 21.033(8)
_cell_measurement_reflns_used 9905
_cell_measurement_temperature 90.(2)
_cell_measurement_theta_max 28.8324
_cell_measurement_theta_min 2.2448
_cell_volume 6911(4)
_computing_cell_refinement 'SAINT V8.38A (Bruker AXS Inc., 2017)'
_computing_data_collection 'SAINT V8.38A (Bruker AXS Inc., 2017)'
_computing_data_reduction 'SAINT V8.38A (Bruker AXS Inc., 2017)'
_computing_molecular_graphics 'shelXle (C.B. Huebschle, rev 833)'
_computing_publication_material ' Generate Report (Bruker AXS Inc., 2017)'
_computing_structure_refinement 'SHELXL-2016/6 (Sheldrick, 2016)'
_computing_structure_solution 'SHELXT 2014/5 (Sheldrick, 2014)'
_diffrn_ambient_temperature 90.(2)
_diffrn_detector_area_resol_mean 8.3333
_diffrn_measured_fraction_theta_full 1.000
_diffrn_measured_fraction_theta_max 1.000
_diffrn_measurement_device_type 'Bruker APEXII CCD area detector'
_diffrn_measurement_method 'phi and omega scans'
_diffrn_radiation_monochromator 'Bruker Helios multilayer confocal mirror'
_diffrn_radiation_source 'Bruker TXS fine-focus rotating anode'
_diffrn_radiation_type MoK\a
_diffrn_radiation_wavelength 0.71073
_diffrn_reflns_av_R_equivalents 0.0226
_diffrn_reflns_av_unetI/netI 0.0271
_diffrn_reflns_limit_h_max 15
_diffrn_reflns_limit_h_min -12
_diffrn_reflns_limit_k_max 28
_diffrn_reflns_limit_k_min -29
_diffrn_reflns_limit_l_max 24
_diffrn_reflns_limit_l_min -25
_diffrn_reflns_number 33300
_diffrn_reflns_theta_full 25.02
_diffrn_reflns_theta_max 25.02
_diffrn_reflns_theta_min 1.27
_diffrn_source 'rotating-anode X-ray tube'
_diffrn_source_type 'Bruker Turbo X-ray Source'
_exptl_absorpt_coefficient_mu 0.904
_exptl_absorpt_correction_T_max 0.93
_exptl_absorpt_correction_T_min 0.87
_exptl_absorpt_correction_type multi-scan
_exptl_absorpt_process_details
;
SADABS-2016/2 - Bruker AXS area detector scaling and absorption correction
;
_exptl_crystal_colour yellow
_exptl_crystal_density_diffrn 1.416
_exptl_crystal_density_method 'not measured'
_exptl_crystal_description needle
_exptl_crystal_F_000 3008
_exptl_crystal_size_max 0.104
_exptl_crystal_size_mid 0.089
_exptl_crystal_size_min 0.077
_refine_diff_density_max 2.286
_refine_diff_density_min -0.775
_refine_ls_extinction_method none
_refine_ls_goodness_of_fit_ref 1.072
_refine_ls_hydrogen_treatment constr
_refine_ls_matrix_type full
_refine_ls_number_parameters 971
_refine_ls_number_reflns 12201
_refine_ls_number_restraints 684
_refine_ls_restrained_S_all 1.048
_refine_ls_R_factor_all 0.0473
_refine_ls_R_factor_gt 0.0377
_refine_ls_shift/su_max 0.003
_refine_ls_shift/su_mean 0.000
_refine_ls_structure_factor_coef Fsqd
_refine_ls_weighting_details 'w=1/[\s^2^(Fo^2^)+(0.0501P)^2^+15.7214P] where P=(Fo^2^+2Fc^2^)/3'
_refine_ls_weighting_scheme calc
_refine_ls_wR_factor_gt 0.0952
_refine_ls_wR_factor_ref 0.1018
_reflns_number_gt 10255
_reflns_number_total 12201
_reflns_threshold_expression 'I > 2\s(I)'
_cod_data_source_file d5cc01996f2.cif
_cod_data_source_block C8_Cubane_5
_cod_depositor_comments
;
The following automatic conversions were performed:

data item '_exptl_absorpt_correction_type' value 'Multi-Scan' was
changed to 'multi-scan' in accordance with the
/home/data/users/saulius/crontab/automatic-downloads/rss-feeds/RSC/lib/dictionaries/cif_core.dic
dictionary named 'cif_core.dic' version 2.4.2 last updated on
2011-04-26.

Automatic conversion script
Id: cif_fix_values 8170 2020-07-09 18:12:32Z antanas 

 Adding full bibliography for 7134554--7134556.cif.
;
_cod_original_cell_volume 6911.(4)
_cod_database_code 7134554

loop_
_space_group_symop_operation_xyz
'x, y, z'
'-x, y+1/2, -z+1/2'
'-x, -y, -z'
'x, -y-1/2, z-1/2'

loop_
_atom_site_type_symbol
_atom_site_label
_atom_site_fract_x
_atom_site_fract_y
_atom_site_fract_z
_atom_site_U_iso_or_equiv
_atom_site_adp_type
_atom_site_calc_flag
_atom_site_refinement_flags_adp
_atom_site_refinement_flags_occupancy
_atom_site_refinement_flags_posn
_atom_site_occupancy
_atom_site_disorder_assembly
_atom_site_disorder_group
Ru Ru1 0.89710(2) 0.58209(2) 0.39439(2) 0.01519(8) Uani d . . . 1.0 . .
Ru Ru2 0.78789(2) 0.79216(2) 0.62908(2) 0.01609(8) Uani d . . . 1.0 . .
Ru Ru3 0.40444(2) 0.59081(2) 0.52605(2) 0.01419(8) Uani d . . . 1.0 . .
Ru Ru4 0.52778(2) 0.79335(2) 0.29074(2) 0.01745(9) Uani d . . . 1.0 . .
N N1 0.8956(2) 0.66428(12) 0.39873(13) 0.0165(6) Uani d . . . 1.0 . .
N N2 0.7421(2) 0.58944(11) 0.36400(14) 0.0165(6) Uani d . . . 1.0 . .
N N3 0.8551(2) 0.58777(11) 0.48533(14) 0.0170(6) Uani d . . . 1.0 . .
N N4 0.5599(2) 0.59426(11) 0.55593(14) 0.0163(6) Uani d . . . 1.0 . .
N N5 0.4458(2) 0.59441(12) 0.43479(14) 0.0171(6) Uani d . . . 1.0 . .
N N6 0.4121(2) 0.67266(12) 0.52163(14) 0.0170(6) Uani d . . . 1.0 . .
N N7 0.4901(2) 0.78996(12) 0.38282(15) 0.0198(7) Uani d . . . 1.0 . .
N N8 0.5277(2) 0.71152(13) 0.29688(14) 0.0197(7) Uani d . . . 1.0 . .
N N9 0.6777(2) 0.78811(12) 0.33739(14) 0.0189(7) Uani d . . . 1.0 . .
N N10 0.6381(2) 0.78987(11) 0.58266(14) 0.0172(6) Uani d . . . 1.0 . .
N N11 0.8255(2) 0.78592(12) 0.53701(14) 0.0187(7) Uani d . . . 1.0 . .
N N12 0.7836(2) 0.70975(12) 0.62362(13) 0.0157(6) Uani d . . . 1.0 . .
C C1 0.8320(4) 0.79828(17) 0.73133(19) 0.0308(10) Uani d . . . 1.0 . .
H H1 0.824791 0.770398 0.760753 0.037 Uiso calc U . R 1.0 . .
C C2 0.9195(3) 0.80713(18) 0.6999(2) 0.0318(10) Uani d . . . 1.0 . .
H H2 0.980392 0.786451 0.704455 0.038 Uiso calc U . R 1.0 . .
C C3 0.8981(4) 0.85282(18) 0.6605(2) 0.0347(11) Uani d . . . 1.0 . .
H H3 0.942891 0.868209 0.634109 0.042 Uiso calc U . R 1.0 . .
C C4 0.7986(4) 0.87162(16) 0.66719(19) 0.0322(10) Uani d . . . 1.0 . .
H H4 0.764716 0.901401 0.64604 0.039 Uiso calc U . R 1.0 . .
C C5 0.7591(3) 0.83718(17) 0.71182(19) 0.0297(10) Uani d . . . 1.0 . .
H H5 0.69398 0.840312 0.725812 0.036 Uiso calc U . R 1.0 . .
C C6 0.5252(3) 0.87181(16) 0.24954(19) 0.0278(9) Uani d . . . 1.0 . .
H H6 0.563676 0.901035 0.26875 0.033 Uiso calc U . R 1.0 . .
C C7 0.5575(3) 0.83447(16) 0.20526(18) 0.0279(9) Uani d . . . 1.0 . .
H H7 0.621564 0.834599 0.189618 0.034 Uiso calc U . R 1.0 . .
C C8 0.4785(4) 0.79779(17) 0.18899(19) 0.0317(10) Uani d . . . 1.0 . .
H H8 0.480384 0.768649 0.160506 0.038 Uiso calc U . R 1.0 . .
C C9 0.3948(3) 0.81094(18) 0.2218(2) 0.0338(10) Uani d . . . 1.0 . .
H H9 0.331235 0.792717 0.219234 0.041 Uiso calc U . R 1.0 . .
C C10 0.4253(3) 0.85694(17) 0.2593(2) 0.0322(10) Uani d . . . 1.0 . .
H H10 0.384784 0.874771 0.286459 0.039 Uiso calc U . R 1.0 . .
C C11 0.3634(3) 0.51041(15) 0.54596(19) 0.0237(8) Uani d . . . 1.0 . .
H H11 0.401837 0.480067 0.537081 0.028 Uiso calc U . R 1.0 . .
C C12 0.3764(3) 0.54062(16) 0.60421(19) 0.0260(9) Uani d . . . 1.0 . .
H H12 0.425152 0.53364 0.641122 0.031 Uiso calc U . R 1.0 . .
C C13 0.3045(3) 0.58255(16) 0.5976(2) 0.0267(9) Uani d . . . 1.0 . .
H H13 0.296333 0.608354 0.629398 0.032 Uiso calc U . R 1.0 . .
C C14 0.2471(3) 0.57962(15) 0.53586(19) 0.0253(9) Uani d . . . 1.0 . .
H H14 0.194293 0.603336 0.518341 0.03 Uiso calc U . R 1.0 . .
C C15 0.2827(3) 0.53426(15) 0.50418(19) 0.0229(8) Uani d . . . 1.0 . .
H H15 0.256443 0.522302 0.462178 0.028 Uiso calc U . R 1.0 . .
C C16 0.9385(3) 0.50041(16) 0.3815(2) 0.0344(11) Uani d . . . 1.0 . .
H H16 0.902625 0.470931 0.395515 0.041 Uiso calc U . R 1.0 . .
C C17 0.9183(3) 0.52586(19) 0.3208(2) 0.0385(12) Uani d . . . 1.0 . .
H H17 0.866036 0.51606 0.286898 0.046 Uiso calc U . R 1.0 . .
C C18 0.9883(3) 0.56820(18) 0.3189(2) 0.0322(10) Uani d . . . 1.0 . .
H H18 0.991311 0.59183 0.283996 0.039 Uiso calc U . R 1.0 . .
C C19 1.0536(3) 0.56869(15) 0.37908(19) 0.0228(8) Uani d . . . 1.0 . .
H H19 1.10844 0.592715 0.391387 0.027 Uiso calc U . R 1.0 . .
C C20 1.0227(3) 0.52746(16) 0.4172(2) 0.0254(9) Uani d . . . 1.0 . .
H H20 1.053151 0.519094 0.459757 0.03 Uiso calc U . R 1.0 . .
C C21 0.4883(3) 0.56508(16) 0.26943(17) 0.0234(8) Uani d . . . 1.0 . .
H H21A 0.491495 0.528507 0.286849 0.028 Uiso calc U . R 1.0 . .
H H21B 0.415179 0.574069 0.256415 0.028 Uiso calc U . R 1.0 . .
C C22 0.5427(4) 0.56612(19) 0.20940(19) 0.0338(10) Uani d . . . 1.0 . .
H H22A 0.617017 0.56039 0.222521 0.041 Uiso calc U . R 1.0 . .
H H22B 0.533405 0.601544 0.188978 0.041 Uiso calc U . R 1.0 . .
C C23 0.5008(5) 0.5233(3) 0.1600(2) 0.0602(16) Uani d . . . 1.0 . .
H H23A 0.493326 0.489427 0.182819 0.072 Uiso calc U . R 1.0 . .
H H23B 0.432069 0.53408 0.138695 0.072 Uiso calc U . R 1.0 . .
C C24 0.5711(6) 0.5145(2) 0.1088(3) 0.0656(17) Uani d . . . 1.0 . .
H H24A 0.642192 0.509109 0.130503 0.079 Uiso calc U . R 1.0 . .
H H24B 0.549621 0.481658 0.084657 0.079 Uiso calc U . R 1.0 . .
C C25 0.5699(5) 0.5602(2) 0.0618(3) 0.0620(16) Uani d . . . 1.0 . .
H H25A 0.588381 0.593382 0.086027 0.074 Uiso calc U . R 1.0 . .
H H25B 0.499554 0.564534 0.038531 0.074 Uiso calc U . R 1.0 . .
C C26 0.6442(5) 0.5521(3) 0.0127(3) 0.0632(16) Uani d . . . 1.0 . .
H H26A 0.714093 0.548214 0.036672 0.076 Uiso calc U . R 1.0 . .
H H26B 0.62643 0.518147 -0.009869 0.076 Uiso calc U . R 1.0 . .
C C27 0.6474(5) 0.5930(2) -0.0355(3) 0.0557(15) Uani d . . . 1.0 . .
H H27A 0.668696 0.62679 -0.013487 0.067 Uiso calc U . R 1.0 . .
H H27B 0.577284 0.59809 -0.058813 0.067 Uiso calc U . R 1.0 . .
C C28 0.7181(7) 0.5815(3) -0.0835(3) 0.089(2) Uani d . . . 1.0 . .
H H28A 0.701286 0.54678 -0.10322 0.133 Uiso calc U . R 1.0 . .
H H28B 0.78906 0.581265 -0.061793 0.133 Uiso calc U . R 1.0 . .
H H28C 0.710147 0.609008 -0.116804 0.133 Uiso calc U . R 1.0 . .
C C53 0.8210(3) 0.59501(14) 0.53179(17) 0.0159(7) Uani d . . . 1.0 . .
C C54 0.7806(3) 0.66501(15) 0.61413(16) 0.0158(7) Uani d . . . 1.0 . .
C C55 0.6464(3) 0.59675(14) 0.57179(16) 0.0157(7) Uani d . . . 1.0 . .
C C56 0.5592(3) 0.78723(14) 0.55240(17) 0.0171(8) Uani d . . . 1.0 . .
C C57 0.4739(3) 0.78525(14) 0.43444(18) 0.0181(8) Uani d . . . 1.0 . .
C C58 0.4249(3) 0.71729(15) 0.51567(16) 0.0171(8) Uani d . . . 1.0 . .
C C59 0.4807(3) 0.59891(14) 0.38855(17) 0.0170(7) Uani d . . . 1.0 . .
C C60 0.5285(3) 0.66688(15) 0.30672(16) 0.0180(8) Uani d . . . 1.0 . .
C C61 0.6562(3) 0.59487(13) 0.34854(16) 0.0155(7) Uani d . . . 1.0 . .
C C62 0.7561(3) 0.78253(14) 0.36791(17) 0.0177(8) Uani d . . . 1.0 . .
C C63 0.8846(3) 0.70905(15) 0.40465(16) 0.0174(8) Uani d . . . 1.0 . .
C C64 0.8414(3) 0.77942(14) 0.48560(17) 0.0179(8) Uani d . . . 1.0 . .
B B1 0.5360(3) 0.60524(16) 0.32585(19) 0.0168(8) Uani d . . . 1.0 . .
B B2 0.8630(3) 0.77141(17) 0.4134(2) 0.0195(9) Uani d . . . 1.0 . .
B B3 0.4511(3) 0.77846(17) 0.50704(19) 0.0182(9) Uani d . . . 1.0 . .
B B4 0.7671(3) 0.60347(16) 0.59459(19) 0.0150(8) Uani d . . . 1.0 . .
C C29 0.946(2) 0.8140(10) 0.3956(13) 0.0182(15) Uani d U P . 0.247(6) A 1
H H29A 0.918261 0.849734 0.402097 0.022 Uiso calc U P R 0.247(6) A 1
H H29B 1.008147 0.809925 0.428109 0.022 Uiso calc U P R 0.247(6) A 1
C C30 0.984(4) 0.8148(14) 0.330(3) 0.025(7) Uani d U P . 0.247(6) A 1
H H30A 1.000365 0.777871 0.318744 0.03 Uiso calc U P R 0.247(6) A 1
H H30B 0.925404 0.82628 0.297295 0.03 Uiso calc U P R 0.247(6) A 1
C C31 1.0716(18) 0.8481(8) 0.3217(11) 0.0275(10) Uani d U P . 0.247(6) A 1
H H31A 1.134946 0.829477 0.340722 0.033 Uiso calc U P R 0.247(6) A 1
H H31B 1.06709 0.881457 0.345947 0.033 Uiso calc U P R 0.247(6) A 1
C C32 1.0799(13) 0.8618(7) 0.2513(8) 0.0280(9) Uani d U P . 0.247(6) A 1
H H32A 1.030012 0.890488 0.23781 0.034 Uiso calc U P R 0.247(6) A 1
H H32B 1.149091 0.876673 0.250118 0.034 Uiso calc U P R 0.247(6) A 1
C C33 1.0627(13) 0.8184(7) 0.2017(8) 0.0287(10) Uani d U P . 0.247(6) A 1
H H33A 1.104585 0.787573 0.21869 0.034 Uiso calc U P R 0.247(6) A 1
H H33B 0.989994 0.807496 0.198271 0.034 Uiso calc U P R 0.247(6) A 1
C C34 1.0844(19) 0.8284(10) 0.1365(12) 0.036(4) Uani d U P . 0.247(6) A 1
H H34A 1.061195 0.865334 0.127391 0.043 Uiso calc U P R 0.247(6) A 1
H H34B 1.160141 0.829609 0.141091 0.043 Uiso calc U P R 0.247(6) A 1
C C35 1.058(2) 0.8043(12) 0.0845(14) 0.053(5) Uani d U P . 0.247(6) A 1
H H35A 0.996807 0.82448 0.06542 0.064 Uiso calc U P R 0.247(6) A 1
H H35B 1.03107 0.770479 0.099074 0.064 Uiso calc U P R 0.247(6) A 1
C C36 1.098(6) 0.789(3) 0.033(3) 0.036(9) Uani d U P . 0.247(6) A 1
H H36A 1.105241 0.750745 0.033314 0.054 Uiso calc U P R 0.247(6) A 1
H H36B 1.165386 0.805986 0.03407 0.054 Uiso calc U P R 0.247(6) A 1
H H36C 1.052687 0.800626 -0.0055 0.054 Uiso calc U P R 0.247(6) A 1
C C37 0.3656(9) 0.8193(5) 0.5236(6) 0.0189(13) Uani d U P . 0.622(13) B 1
H H37A 0.386806 0.855318 0.511807 0.023 Uiso calc U P R 0.622(13) B 1
H H37B 0.301136 0.810961 0.495024 0.023 Uiso calc U P R 0.622(13) B 1
C C38 0.3415(12) 0.8221(5) 0.5905(9) 0.020(3) Uani d U P . 0.622(13) B 1
H H38A 0.400247 0.838354 0.618275 0.025 Uiso calc U P R 0.622(13) B 1
H H38B 0.333129 0.785505 0.606152 0.025 Uiso calc U P R 0.622(13) B 1
C C39 0.2443(14) 0.8539(5) 0.5972(9) 0.029(3) Uani d U P . 0.622(13) B 1
H H39A 0.183671 0.83341 0.577718 0.035 Uiso calc U P R 0.622(13) B 1
H H39B 0.245488 0.887535 0.572861 0.035 Uiso calc U P R 0.622(13) B 1
C C40 0.2329(6) 0.8673(3) 0.6690(4) 0.031(2) Uani d U P . 0.622(13) B 1
H H40A 0.28084 0.896497 0.683636 0.037 Uiso calc U P R 0.622(13) B 1
H H40B 0.162542 0.880742 0.66987 0.037 Uiso calc U P R 0.622(13) B 1
C C41 0.2521(5) 0.8224(3) 0.7168(3) 0.025(2) Uani d U P . 0.622(13) B 1
H H41A 0.325763 0.813038 0.722031 0.03 Uiso calc U P R 0.622(13) B 1
H H41B 0.212933 0.790889 0.698954 0.03 Uiso calc U P R 0.622(13) B 1
C C42 0.2230(8) 0.8343(4) 0.7829(5) 0.029(2) Uani d U P . 0.622(13) B 1
H H42A 0.255845 0.8681 0.798579 0.035 Uiso calc U P R 0.622(13) B 1
H H42B 0.147923 0.839479 0.778354 0.035 Uiso calc U P R 0.622(13) B 1
C C43 0.2527(10) 0.7923(5) 0.8326(6) 0.035(3) Uani d U P . 0.622(13) B 1
H H43A 0.230964 0.757132 0.814569 0.042 Uiso calc U P R 0.622(13) B 1
H H43B 0.328184 0.791861 0.844234 0.042 Uiso calc U P R 0.622(13) B 1
C C44 0.210(2) 0.8009(12) 0.8844(13) 0.047(7) Uani d U P . 0.622(13) B 1
H H44A 0.138906 0.812122 0.871928 0.056 Uiso calc U P R 0.622(13) B 1
H H44B 0.248031 0.828926 0.910157 0.056 Uiso calc U P R 0.622(13) B 1
H H44C 0.211958 0.768241 0.909782 0.056 Uiso calc U P R 0.622(13) B 1
C C45 0.8114(14) 0.5634(6) 0.6529(8) 0.0177(10) Uani d U P . 0.542(6) C 1
H H45A 0.819539 0.527798 0.634387 0.021 Uiso calc U P R 0.542(6) C 1
H H45B 0.880474 0.575895 0.67167 0.021 Uiso calc U P R 0.542(6) C 1
C C46 0.7455(7) 0.5577(4) 0.7081(5) 0.0174(10) Uani d U P . 0.542(6) C 1
H H46A 0.677575 0.542797 0.690761 0.021 Uiso calc U P R 0.542(6) C 1
H H46B 0.734658 0.593083 0.726392 0.021 Uiso calc U P R 0.542(6) C 1
C C47 0.7994(18) 0.5206(11) 0.7618(13) 0.026(4) Uani d U P . 0.542(6) C 1
H H47A 0.752075 0.518018 0.794129 0.031 Uiso calc U P R 0.542(6) C 1
H H47B 0.800541 0.485001 0.741979 0.031 Uiso calc U P R 0.542(6) C 1
C C48 0.888(2) 0.5272(10) 0.7934(15) 0.036(4) Uani d U P . 0.542(6) C 1
H H48A 0.889175 0.561737 0.816033 0.043 Uiso calc U P R 0.542(6) C 1
H H48B 0.938247 0.529118 0.762908 0.043 Uiso calc U P R 0.542(6) C 1
C C49 0.9220(16) 0.4833(9) 0.8435(12) 0.054(4) Uani d U P . 0.542(6) C 1
H H49A 0.923669 0.448675 0.821241 0.065 Uiso calc U P R 0.542(6) C 1
H H49B 0.871723 0.480603 0.873983 0.065 Uiso calc U P R 0.542(6) C 1
C C50 1.0343(14) 0.4958(7) 0.8827(8) 0.0852(12) Uani d U P . 0.542(6) C 1
H H50A 1.06385 0.463351 0.90451 0.102 Uiso calc U P R 0.542(6) C 1
H H50B 1.080845 0.508293 0.852871 0.102 Uiso calc U P R 0.542(6) C 1
C C51 1.0220(12) 0.5372(6) 0.9302(7) 0.0852(12) Uani d U P . 0.542(6) C 1
H H51A 0.970624 0.525101 0.957017 0.102 Uiso calc U P R 0.542(6) C 1
H H51B 0.994653 0.56964 0.907191 0.102 Uiso calc U P R 0.542(6) C 1
C C52 1.1210(11) 0.5516(6) 0.9744(7) 0.0852(12) Uani d U P . 0.542(6) C 1
H H52A 1.16453 0.520019 0.981812 0.128 Uiso calc U P R 0.542(6) C 1
H H52B 1.104174 0.564604 1.015548 0.128 Uiso calc U P R 0.542(6) C 1
H H52C 1.157476 0.579309 0.954157 0.128 Uiso calc U P R 0.542(6) C 1
C C29' 0.9592(6) 0.8069(3) 0.3985(4) 0.0181(12) Uani d U P . 0.753(6) A 2
H H29C 0.944873 0.844675 0.406799 0.022 Uiso calc U P R 0.753(6) A 2
H H29D 1.020723 0.796443 0.428634 0.022 Uiso calc U P R 0.753(6) A 2
C C30' 0.9829(13) 0.8017(4) 0.3303(8) 0.021(2) Uani d U P . 0.753(6) A 2
H H30C 0.923572 0.814544 0.299965 0.026 Uiso calc U P R 0.753(6) A 2
H H30D 0.99376 0.763808 0.320818 0.026 Uiso calc U P R 0.753(6) A 2
C C31' 1.0789(6) 0.8336(2) 0.3203(4) 0.0269(9) Uani d U P . 0.753(6) A 2
H H31C 1.066194 0.871625 0.328302 0.04 Uiso calc U P R 0.753(6) A 2
H H31D 1.136756 0.822026 0.352708 0.04 Uiso calc U P R 0.753(6) A 2
C C32' 1.1104(4) 0.8282(2) 0.2544(3) 0.0283(8) Uani d U P . 0.753(6) A 2
H H32C 1.118002 0.790049 0.244879 0.034 Uiso calc U P R 0.753(6) A 2
H H32D 1.178162 0.845225 0.254703 0.034 Uiso calc U P R 0.753(6) A 2
C C33' 1.0351(4) 0.8528(2) 0.2012(3) 0.0288(9) Uani d U P . 0.753(6) A 2
H H33C 1.026333 0.890682 0.211807 0.035 Uiso calc U P R 0.753(6) A 2
H H33D 0.967852 0.835244 0.200888 0.035 Uiso calc U P R 0.753(6) A 2
C C34' 1.0640(5) 0.8496(3) 0.1333(3) 0.0246(14) Uani d U P . 0.753(6) A 2
H H34C 1.132447 0.865816 0.133635 0.03 Uiso calc U P R 0.753(6) A 2
H H34D 1.014194 0.870802 0.103951 0.03 Uiso calc U P R 0.753(6) A 2
C C35' 1.0661(6) 0.7915(3) 0.1064(4) 0.0360(17) Uani d U P . 0.753(6) A 2
H H35C 1.112912 0.769229 0.136416 0.043 Uiso calc U P R 0.753(6) A 2
H H35D 0.996669 0.775758 0.102242 0.043 Uiso calc U P R 0.753(6) A 2
C C36' 1.103(2) 0.7927(10) 0.0406(11) 0.056(5) Uani d U P . 0.753(6) A 2
H H36D 1.062658 0.818765 0.013067 0.083 Uiso calc U P R 0.753(6) A 2
H H36E 1.094042 0.757472 0.020782 0.083 Uiso calc U P R 0.753(6) A 2
H H36F 1.175501 0.802589 0.045991 0.083 Uiso calc U P R 0.753(6) A 2
C C37' 0.3526(15) 0.8165(9) 0.5179(10) 0.0187(14) Uani d U P . 0.378(13) B 2
H H37C 0.368994 0.854176 0.510835 0.022 Uiso calc U P R 0.378(13) B 2
H H37D 0.291754 0.806614 0.486914 0.022 Uiso calc U P R 0.378(13) B 2
C C38' 0.329(2) 0.8084(9) 0.5894(16) 0.027(5) Uani d U P . 0.378(13) B 2
H H38C 0.316898 0.770307 0.596941 0.033 Uiso calc U P R 0.378(13) B 2
H H38D 0.389384 0.819746 0.620143 0.033 Uiso calc U P R 0.378(13) B 2
C C39' 0.235(2) 0.8408(9) 0.6014(15) 0.029(5) Uani d U P . 0.378(13) B 2
H H39C 0.249896 0.878837 0.595459 0.034 Uiso calc U P R 0.378(13) B 2
H H39D 0.177131 0.831189 0.567687 0.034 Uiso calc U P R 0.378(13) B 2
C C40' 0.1998(11) 0.8351(7) 0.6628(7) 0.047(4) Uani d U P . 0.378(13) B 2
H H40C 0.192159 0.796788 0.671705 0.056 Uiso calc U P R 0.378(13) B 2
H H40D 0.131208 0.851624 0.660513 0.056 Uiso calc U P R 0.378(13) B 2
C C41' 0.2681(11) 0.8589(7) 0.7165(7) 0.040(4) Uani d U P . 0.378(13) B 2
H H41C 0.278299 0.896644 0.705967 0.048 Uiso calc U P R 0.378(13) B 2
H H41D 0.335639 0.841174 0.719288 0.048 Uiso calc U P R 0.378(13) B 2
C C42' 0.2342(15) 0.8566(8) 0.7834(9) 0.037(4) Uani d U P . 0.378(13) B 2
H H42C 0.276916 0.881793 0.811777 0.045 Uiso calc U P R 0.378(13) B 2
H H42D 0.162423 0.869251 0.779403 0.045 Uiso calc U P R 0.378(13) B 2
C C43' 0.240(2) 0.8044(10) 0.8149(11) 0.051(6) Uani d U P . 0.378(13) B 2
H H43C 0.310441 0.790594 0.815629 0.061 Uiso calc U P R 0.378(13) B 2
H H43D 0.193229 0.779983 0.78786 0.061 Uiso calc U P R 0.378(13) B 2
C C44' 0.209(3) 0.8010(14) 0.897(2) 0.022(5) Uani d U P . 0.378(13) B 2
H H44D 0.134523 0.797608 0.895504 0.034 Uiso calc U P R 0.378(13) B 2
H H44E 0.232593 0.833398 0.920283 0.034 Uiso calc U P R 0.378(13) B 2
H H44F 0.242874 0.770105 0.919034 0.034 Uiso calc U P R 0.378(13) B 2
C C45' 0.8081(17) 0.5590(7) 0.6480(9) 0.0173(10) Uani d U P . 0.458(6) C 2
H H45C 0.791401 0.523277 0.629826 0.021 Uiso calc U P R 0.458(6) C 2
H H45D 0.883556 0.561707 0.658277 0.021 Uiso calc U P R 0.458(6) C 2
C C46' 0.7621(9) 0.5651(5) 0.7082(6) 0.0183(10) Uani d U P . 0.458(6) C 2
H H46C 0.687253 0.570359 0.697002 0.022 Uiso calc U P R 0.458(6) C 2
H H46D 0.790894 0.597242 0.731213 0.022 Uiso calc U P R 0.458(6) C 2
C C47' 0.782(2) 0.5158(13) 0.7543(15) 0.022(4) Uani d U P . 0.458(6) C 2
H H47C 0.788532 0.482475 0.730151 0.026 Uiso calc U P R 0.458(6) C 2
H H47D 0.72794 0.511667 0.781895 0.026 Uiso calc U P R 0.458(6) C 2
C C48' 0.899(3) 0.5345(12) 0.7989(18) 0.035(4) Uani d U P . 0.458(6) C 2
H H48C 0.950263 0.54007 0.769285 0.042 Uiso calc U P R 0.458(6) C 2
H H48D 0.890299 0.568651 0.820737 0.042 Uiso calc U P R 0.458(6) C 2
C C49' 0.9399(17) 0.4929(9) 0.8490(13) 0.044(4) Uani d U P . 0.458(6) C 2
H H49C 0.88315 0.481607 0.872083 0.053 Uiso calc U P R 0.458(6) C 2
H H49D 0.962354 0.461363 0.82662 0.053 Uiso calc U P R 0.458(6) C 2
C C50' 1.0257(17) 0.5113(8) 0.8963(10) 0.0852(12) Uani d U P . 0.458(6) C 2
H H50C 1.039832 0.484078 0.930376 0.102 Uiso calc U P R 0.458(6) C 2
H H50D 1.004242 0.544098 0.916711 0.102 Uiso calc U P R 0.458(6) C 2
C C51' 1.1243(13) 0.5227(7) 0.8698(8) 0.0852(12) Uani d U P . 0.458(6) C 2
H H51C 1.10953 0.544456 0.830373 0.102 Uiso calc U P R 0.458(6) C 2
H H51D 1.155864 0.488973 0.85861 0.102 Uiso calc U P R 0.458(6) C 2
C C52' 1.2018(13) 0.5539(7) 0.9226(8) 0.0852(12) Uani d U P . 0.458(6) C 2
H H52D 1.263214 0.532269 0.935078 0.128 Uiso calc U P R 0.458(6) C 2
H H52E 1.168315 0.560857 0.960415 0.128 Uiso calc U P R 0.458(6) C 2
H H52F 1.22122 0.587635 0.904518 0.128 Uiso calc U P R 0.458(6) C 2

loop_
_atom_site_aniso_label
_atom_site_aniso_U_11
_atom_site_aniso_U_22
_atom_site_aniso_U_33
_atom_site_aniso_U_12
_atom_site_aniso_U_13
_atom_site_aniso_U_23
Ru1 0.01412(15) 0.01795(16) 0.01474(15) 0.00201(11) 0.00630(11) -0.00082(11)
Ru2 0.01944(16) 0.01705(16) 0.01239(15) -0.00119(11) 0.00434(11) -0.00305(11)
Ru3 0.01313(15) 0.01611(15) 0.01437(15) -0.00123(11) 0.00548(11) 0.00009(11)
Ru4 0.01951(17) 0.02013(16) 0.01348(15) 0.00149(12) 0.00501(12) 0.00525(11)
N1 0.0150(16) 0.0222(18) 0.0134(15) -0.0009(13) 0.0054(12) 0.0020(12)
N2 0.0209(18) 0.0164(15) 0.0139(15) -0.0004(13) 0.0073(12) 0.0005(12)
N3 0.0166(16) 0.0177(16) 0.0170(16) 0.0036(12) 0.0030(13) 0.0017(12)
N4 0.0208(18) 0.0155(15) 0.0139(15) 0.0011(13) 0.0072(12) -0.0011(12)
N5 0.0141(15) 0.0181(15) 0.0191(16) 0.0002(12) 0.0026(13) 0.0004(12)
N6 0.0136(15) 0.0216(18) 0.0164(15) -0.0004(13) 0.0048(12) 0.0000(12)
N7 0.0190(17) 0.0185(16) 0.0223(18) 0.0012(13) 0.0039(13) 0.0044(13)
N8 0.0179(17) 0.0272(19) 0.0146(15) 0.0014(13) 0.0051(12) 0.0025(13)
N9 0.0227(18) 0.0187(16) 0.0172(16) 0.0013(13) 0.0092(14) 0.0025(12)
N10 0.0238(18) 0.0138(15) 0.0157(15) 0.0002(13) 0.0083(14) 0.0000(12)
N11 0.0212(17) 0.0167(16) 0.0190(18) -0.0044(13) 0.0051(13) -0.0005(12)
N12 0.0140(15) 0.0221(18) 0.0118(14) -0.0005(12) 0.0048(12) -0.0003(12)
C1 0.044(3) 0.030(2) 0.018(2) 0.000(2) -0.0004(18) -0.0070(17)
C2 0.028(2) 0.039(2) 0.026(2) 0.0037(19) -0.0029(17) -0.0180(19)
C3 0.042(3) 0.039(3) 0.025(2) -0.025(2) 0.0094(19) -0.0160(19)
C4 0.050(3) 0.018(2) 0.026(2) 0.0012(19) -0.0050(19) -0.0085(16)
C5 0.032(2) 0.035(2) 0.023(2) -0.0008(19) 0.0087(17) -0.0174(18)
C6 0.037(2) 0.022(2) 0.024(2) 0.0025(18) 0.0046(18) 0.0097(16)
C7 0.033(2) 0.031(2) 0.021(2) 0.0010(18) 0.0080(17) 0.0112(17)
C8 0.045(3) 0.033(2) 0.0147(19) -0.002(2) -0.0021(18) 0.0073(17)
C9 0.027(2) 0.042(3) 0.030(2) -0.006(2) -0.0057(18) 0.019(2)
C10 0.036(2) 0.035(2) 0.028(2) 0.017(2) 0.0105(18) 0.0165(18)
C11 0.025(2) 0.0154(19) 0.033(2) -0.0023(16) 0.0100(17) 0.0037(16)
C12 0.025(2) 0.031(2) 0.022(2) -0.0085(18) 0.0051(16) 0.0121(17)
C13 0.024(2) 0.029(2) 0.032(2) -0.0116(17) 0.0187(17) -0.0108(17)
C14 0.025(2) 0.025(2) 0.031(2) 0.0117(17) 0.0223(17) 0.0117(17)
C15 0.021(2) 0.024(2) 0.026(2) -0.0087(16) 0.0105(16) -0.0047(16)
C16 0.026(2) 0.019(2) 0.064(3) 0.0041(18) 0.024(2) -0.007(2)
C17 0.029(2) 0.048(3) 0.039(3) 0.009(2) 0.0056(19) -0.029(2)
C18 0.031(2) 0.047(3) 0.022(2) 0.014(2) 0.0155(17) 0.0007(19)
C19 0.0166(19) 0.023(2) 0.031(2) 0.0074(16) 0.0118(16) 0.0034(16)
C20 0.020(2) 0.027(2) 0.032(2) 0.0119(17) 0.0140(17) 0.0059(17)
C21 0.022(2) 0.031(2) 0.0172(19) -0.0061(17) 0.0039(15) -0.0005(16)
C22 0.037(3) 0.046(3) 0.021(2) -0.005(2) 0.0121(18) -0.0076(19)
C23 0.072(4) 0.078(4) 0.034(3) -0.029(3) 0.016(3) -0.016(3)
C24 0.102(5) 0.049(3) 0.049(3) -0.013(3) 0.022(3) -0.013(3)
C25 0.075(4) 0.051(3) 0.060(4) -0.001(3) 0.010(3) -0.007(3)
C26 0.067(4) 0.073(4) 0.053(3) -0.008(3) 0.019(3) -0.013(3)
C27 0.074(4) 0.036(3) 0.064(4) -0.002(3) 0.032(3) 0.001(2)
C28 0.148(8) 0.058(4) 0.071(5) 0.006(4) 0.050(5) 0.008(3)
C53 0.0157(18) 0.0152(18) 0.0167(19) 0.0012(14) 0.0022(15) 0.0010(14)
C54 0.0124(18) 0.023(2) 0.0135(17) -0.0012(15) 0.0050(13) 0.0004(14)
C55 0.020(2) 0.0155(17) 0.0133(17) 0.0033(15) 0.0070(14) -0.0010(14)
C56 0.022(2) 0.0151(18) 0.0163(18) 0.0015(15) 0.0091(16) 0.0015(14)
C57 0.0180(19) 0.0177(18) 0.019(2) 0.0018(15) 0.0054(15) 0.0029(15)
C58 0.0153(18) 0.025(2) 0.0118(17) 0.0018(15) 0.0036(14) 0.0015(14)
C59 0.0158(18) 0.0190(18) 0.0164(19) -0.0005(15) 0.0030(15) 0.0006(14)
C60 0.0174(19) 0.025(2) 0.0126(17) 0.0010(15) 0.0050(14) 0.0001(15)
C61 0.021(2) 0.0146(17) 0.0110(17) -0.0004(15) 0.0039(14) -0.0007(13)
C62 0.024(2) 0.0140(18) 0.0170(18) 0.0021(15) 0.0104(16) 0.0026(14)
C63 0.0146(18) 0.026(2) 0.0123(17) -0.0033(15) 0.0055(14) 0.0026(14)
C64 0.0186(19) 0.0183(18) 0.017(2) -0.0035(15) 0.0045(15) 0.0006(14)
B1 0.018(2) 0.020(2) 0.0139(19) -0.0010(17) 0.0066(16) 0.0036(16)
B2 0.019(2) 0.021(2) 0.020(2) -0.0010(17) 0.0073(17) 0.0031(17)
B3 0.019(2) 0.021(2) 0.015(2) -0.0001(17) 0.0039(16) 0.0023(16)
B4 0.015(2) 0.016(2) 0.0147(19) 0.0015(16) 0.0037(15) -0.0003(15)
C29 0.0181(17) 0.0183(17) 0.0184(17) -0.0002(9) 0.0028(9) 0.0002(9)
C30 0.029(9) 0.022(11) 0.024(9) -0.003(9) 0.004(7) -0.003(9)
C31 0.0272(12) 0.0278(12) 0.0276(12) -0.0003(8) 0.0046(8) 0.0003(8)
C32 0.0278(11) 0.0283(11) 0.0282(11) -0.0003(7) 0.0046(7) 0.0003(7)
C33 0.0284(12) 0.0289(12) 0.0287(12) -0.0001(8) 0.0045(8) 0.0003(8)
C34 0.032(7) 0.040(7) 0.037(6) -0.007(6) 0.011(6) 0.000(6)
C35 0.048(7) 0.057(8) 0.055(8) -0.003(7) 0.012(7) 0.005(7)
C36 0.032(13) 0.040(14) 0.036(12) -0.008(12) 0.005(11) 0.012(12)
C37 0.0188(16) 0.0188(15) 0.0191(15) 0.0004(9) 0.0028(10) -0.0005(9)
C38 0.021(5) 0.018(5) 0.024(4) 0.001(4) 0.008(3) 0.002(4)
C39 0.029(5) 0.030(6) 0.032(5) 0.004(5) 0.012(4) -0.002(4)
C40 0.031(4) 0.031(4) 0.032(4) 0.005(3) 0.007(3) -0.006(3)
C41 0.021(3) 0.026(4) 0.028(4) -0.006(3) 0.005(3) -0.009(3)
C42 0.027(4) 0.028(5) 0.033(4) 0.006(4) 0.010(3) 0.000(4)
C43 0.033(5) 0.034(5) 0.038(5) 0.006(4) 0.009(4) 0.003(4)
C44 0.035(9) 0.057(9) 0.048(13) 0.000(6) 0.003(8) 0.002(8)
C45 0.0177(12) 0.0174(12) 0.0179(12) 0.0002(8) 0.0021(8) 0.0008(8)
C46 0.0173(12) 0.0172(12) 0.0178(11) -0.0001(8) 0.0033(8) 0.0003(8)
C47 0.032(8) 0.027(6) 0.019(6) -0.001(5) 0.004(5) 0.004(5)
C48 0.041(7) 0.035(6) 0.032(6) -0.001(5) 0.007(5) 0.002(5)
C49 0.064(7) 0.053(6) 0.043(6) 0.004(5) 0.002(5) 0.007(5)
C50 0.0852(12) 0.0852(12) 0.0852(12) 0.00004(17) 0.0123(2) 0.00001(17)
C51 0.0852(12) 0.0852(12) 0.0852(12) 0.00001(10) 0.0123(2) 0.00000(10)
C52 0.0852(12) 0.0852(12) 0.0852(12) 0.00004(17) 0.0123(2) 0.00001(17)
C29' 0.0179(15) 0.0181(15) 0.0185(14) -0.0002(9) 0.0028(9) 0.0007(9)
C30' 0.024(3) 0.024(5) 0.019(3) -0.007(4) 0.010(2) 0.000(4)
C31' 0.0264(11) 0.0276(12) 0.0271(11) -0.0006(8) 0.0050(8) 0.0005(8)
C32' 0.0275(10) 0.0289(10) 0.0286(10) -0.0003(7) 0.0050(7) 0.0010(7)
C33' 0.0286(11) 0.0292(11) 0.0288(11) -0.0001(8) 0.0048(8) 0.0010(8)
C34' 0.026(3) 0.022(3) 0.027(3) -0.001(2) 0.008(2) 0.005(3)
C35' 0.037(3) 0.032(4) 0.041(4) -0.004(3) 0.012(3) 0.022(3)
C36' 0.052(7) 0.056(7) 0.061(9) -0.008(6) 0.014(6) -0.024(6)
C37' 0.0185(17) 0.0186(16) 0.0188(16) 0.0003(9) 0.0027(10) -0.0004(9)
C38' 0.026(8) 0.024(9) 0.031(7) 0.000(7) 0.001(6) -0.004(7)
C39' 0.027(7) 0.028(8) 0.031(7) 0.000(6) 0.002(5) 0.005(6)
C40' 0.038(6) 0.048(7) 0.055(7) 0.004(6) 0.014(5) -0.013(6)
C41' 0.036(6) 0.041(7) 0.043(6) 0.010(5) 0.008(5) -0.003(5)
C42' 0.035(6) 0.039(7) 0.039(6) 0.008(6) 0.009(5) -0.001(6)
C43' 0.046(8) 0.053(9) 0.054(9) 0.019(7) 0.010(7) 0.005(7)
C44' 0.026(10) 0.021(9) 0.025(10) 0.000(7) 0.019(7) -0.004(7)
C45' 0.0175(12) 0.0172(12) 0.0174(12) 0.0004(8) 0.0025(8) 0.0002(8)
C46' 0.0181(12) 0.0179(12) 0.0187(12) 0.0008(8) 0.0021(8) -0.0005(8)
C47' 0.023(7) 0.026(6) 0.018(6) -0.005(5) 0.006(5) -0.001(5)
C48' 0.036(7) 0.037(7) 0.029(6) -0.003(5) -0.004(5) 0.006(5)
C49' 0.044(6) 0.047(6) 0.038(6) -0.007(5) -0.007(5) 0.016(5)
C50' 0.0852(12) 0.0852(12) 0.0852(12) 0.00002(17) 0.0123(2) 0.00002(17)
C51' 0.0852(12) 0.0852(12) 0.0852(12) 0.00000(10) 0.0123(2) 0.00000(10)
C52' 0.0852(12) 0.0852(12) 0.0852(12) 0.00002(17) 0.0123(2) 0.00002(17)

loop_
_atom_type_symbol
_atom_type_description
_atom_type_scat_dispersion_real
_atom_type_scat_dispersion_imag
_atom_type_scat_source
C C 0.0033 0.0016 'International Tables Vol C Tables 4.2.6.8 and 6.1.1.4'
H H 0.0000 0.0000 'International Tables Vol C Tables 4.2.6.8 and 6.1.1.4'
B B 0.0013 0.0007 'International Tables Vol C Tables 4.2.6.8 and 6.1.1.4'
N N 0.0061 0.0033 'International Tables Vol C Tables 4.2.6.8 and 6.1.1.4'
Ru Ru -1.2594 0.8363 'International Tables Vol C Tables 4.2.6.8 and 6.1.1.4'

loop_
_geom_angle_atom_site_label_1
_geom_angle_atom_site_label_2
_geom_angle_atom_site_label_3
_geom_angle_site_symmetry_1
_geom_angle_site_symmetry_3
_geom_angle
_geom_angle_publ_flag
N2 Ru1 N3 . . 83.94(12) ?
N2 Ru1 N1 . . 84.75(11) ?
N3 Ru1 N1 . . 83.38(11) ?
N2 Ru1 C17 . . 93.58(14) ?
N3 Ru1 C17 . . 142.33(17) ?
N1 Ru1 C17 . . 133.96(16) ?
N2 Ru1 C20 . . 145.43(14) ?
N3 Ru1 C20 . . 97.95(13) ?
N1 Ru1 C20 . . 129.82(14) ?
C17 Ru1 C20 . . 64.07(17) ?
N2 Ru1 C18 . . 114.87(14) ?
N3 Ru1 C18 . . 160.71(14) ?
N1 Ru1 C18 . . 101.80(15) ?
C17 Ru1 C18 . . 38.42(18) ?
C20 Ru1 C18 . . 64.35(16) ?
N2 Ru1 C16 . . 107.74(14) ?
N3 Ru1 C16 . . 106.78(15) ?
N1 Ru1 C16 . . 164.38(14) ?
C17 Ru1 C16 . . 38.50(18) ?
C20 Ru1 C16 . . 38.53(16) ?
C18 Ru1 C16 . . 64.76(17) ?
N2 Ru1 C19 . . 153.38(13) ?
N3 Ru1 C19 . . 122.49(13) ?
N1 Ru1 C19 . . 100.25(13) ?
C17 Ru1 C19 . . 64.06(16) ?
C20 Ru1 C19 . . 38.09(14) ?
C18 Ru1 C19 . . 38.53(15) ?
C16 Ru1 C19 . . 64.37(15) ?
N10 Ru2 N11 . . 84.18(12) ?
N10 Ru2 N12 . . 85.96(11) ?
N11 Ru2 N12 . . 83.17(11) ?
N10 Ru2 C3 . . 136.16(16) ?
N11 Ru2 C3 . . 95.67(14) ?
N12 Ru2 C3 . . 137.71(16) ?
N10 Ru2 C2 . . 161.67(14) ?
N11 Ru2 C2 . . 112.46(15) ?
N12 Ru2 C2 . . 103.08(14) ?
C3 Ru2 C2 . . 38.67(17) ?
N10 Ru2 C1 . . 125.06(15) ?
N11 Ru2 C1 . . 150.76(15) ?
N12 Ru2 C1 . . 97.36(14) ?
C3 Ru2 C1 . . 64.38(17) ?
C2 Ru2 C1 . . 38.75(17) ?
N10 Ru2 C4 . . 101.99(14) ?
N11 Ru2 C4 . . 113.99(15) ?
N12 Ru2 C4 . . 161.51(14) ?
C3 Ru2 C4 . . 38.61(18) ?
C2 Ru2 C4 . . 64.93(16) ?
C1 Ru2 C4 . . 64.36(16) ?
N10 Ru2 C5 . . 97.33(14) ?
N11 Ru2 C5 . . 152.57(15) ?
N12 Ru2 C5 . . 124.25(14) ?
C3 Ru2 C5 . . 64.38(17) ?
C2 Ru2 C5 . . 64.37(16) ?
C1 Ru2 C5 . . 37.73(16) ?
C4 Ru2 C5 . . 38.78(17) ?
N4 Ru3 N6 . . 85.35(11) ?
N4 Ru3 N5 . . 84.10(11) ?
N6 Ru3 N5 . . 83.89(11) ?
N4 Ru3 C14 . . 156.37(13) ?
N6 Ru3 C14 . . 100.98(13) ?
N5 Ru3 C14 . . 119.04(14) ?
N4 Ru3 C15 . . 140.81(13) ?
N6 Ru3 C15 . . 133.81(14) ?
N5 Ru3 C15 . . 96.86(13) ?
C14 Ru3 C15 . . 39.20(15) ?
N4 Ru3 C12 . . 93.74(13) ?
N6 Ru3 C12 . . 129.52(14) ?
N5 Ru3 C12 . . 146.35(14) ?
C14 Ru3 C12 . . 64.57(15) ?
C15 Ru3 C12 . . 64.35(15) ?
N4 Ru3 C13 . . 118.36(14) ?
N6 Ru3 C13 . . 99.60(13) ?
N5 Ru3 C13 . . 157.40(14) ?
C14 Ru3 C13 . . 38.37(16) ?
C15 Ru3 C13 . . 64.56(15) ?
C12 Ru3 C13 . . 38.38(16) ?
N4 Ru3 C11 . . 104.33(13) ?
N6 Ru3 C11 . . 164.22(13) ?
N5 Ru3 C11 . . 109.19(13) ?
C14 Ru3 C11 . . 65.27(15) ?
C15 Ru3 C11 . . 38.38(15) ?
C12 Ru3 C11 . . 38.88(15) ?
C13 Ru3 C11 . . 64.91(15) ?
N8 Ru4 N7 . . 84.15(12) ?
N8 Ru4 N9 . . 85.18(12) ?
N7 Ru4 N9 . . 84.04(12) ?
N8 Ru4 C10 . . 139.57(16) ?
N7 Ru4 C10 . . 95.40(14) ?
N9 Ru4 C10 . . 135.12(15) ?
N8 Ru4 C8 . . 96.41(14) ?
N7 Ru4 C8 . . 148.84(16) ?
N9 Ru4 C8 . . 127.10(15) ?
C10 Ru4 C8 . . 64.27(17) ?
N8 Ru4 C9 . . 103.89(15) ?
N7 Ru4 C9 . . 110.88(15) ?
N9 Ru4 C9 . . 163.00(14) ?
C10 Ru4 C9 . . 38.80(17) ?
C8 Ru4 C9 . . 38.63(17) ?
N8 Ru4 C6 . . 160.02(14) ?
N7 Ru4 C6 . . 114.96(14) ?
N9 Ru4 C6 . . 101.90(14) ?
C10 Ru4 C6 . . 38.42(16) ?
C8 Ru4 C6 . . 64.34(16) ?
C9 Ru4 C6 . . 64.98(16) ?
N8 Ru4 C7 . . 122.18(14) ?
N7 Ru4 C7 . . 153.63(14) ?
N9 Ru4 C7 . . 98.55(14) ?
C10 Ru4 C7 . . 64.25(16) ?
C8 Ru4 C7 . . 37.86(16) ?
C9 Ru4 C7 . . 64.46(16) ?
C6 Ru4 C7 . . 38.73(15) ?
C63 N1 Ru1 . . 171.8(3) ?
C61 N2 Ru1 . . 177.7(3) ?
C53 N3 Ru1 . . 170.7(3) ?
C55 N4 Ru3 . . 178.9(3) ?
C59 N5 Ru3 . . 170.9(3) ?
C58 N6 Ru3 . . 172.7(3) ?
C57 N7 Ru4 . . 175.3(3) ?
C60 N8 Ru4 . . 173.2(3) ?
C62 N9 Ru4 . . 173.0(3) ?
C56 N10 Ru2 . . 173.9(3) ?
C64 N11 Ru2 . . 175.0(3) ?
C54 N12 Ru2 . . 173.2(3) ?
C5 C1 C2 . . 108.9(4) ?
C5 C1 Ru2 . . 71.4(2) ?
C2 C1 Ru2 . . 70.6(2) ?
C5 C1 H1 . . 125.5 ?
C2 C1 H1 . . 125.5 ?
Ru2 C1 H1 . . 124.1 ?
C3 C2 C1 . . 106.9(4) ?
C3 C2 Ru2 . . 70.5(2) ?
C1 C2 Ru2 . . 70.6(2) ?
C3 C2 H2 . . 126.6 ?
C1 C2 H2 . . 126.6 ?
Ru2 C2 H2 . . 124.0 ?
C4 C3 C2 . . 108.7(4) ?
C4 C3 Ru2 . . 71.0(2) ?
C2 C3 Ru2 . . 70.9(2) ?
C4 C3 H3 . . 125.7 ?
C2 C3 H3 . . 125.7 ?
Ru2 C3 H3 . . 124.1 ?
C3 C4 C5 . . 107.0(4) ?
C3 C4 Ru2 . . 70.4(2) ?
C5 C4 Ru2 . . 70.7(2) ?
C3 C4 H4 . . 126.5 ?
C5 C4 H4 . . 126.5 ?
Ru2 C4 H4 . . 124.0 ?
C1 C5 C4 . . 108.5(4) ?
C1 C5 Ru2 . . 70.9(2) ?
C4 C5 Ru2 . . 70.5(2) ?
C1 C5 H5 . . 125.7 ?
C4 C5 H5 . . 125.7 ?
Ru2 C5 H5 . . 124.5 ?
C10 C6 C7 . . 106.9(4) ?
C10 C6 Ru4 . . 70.1(2) ?
C7 C6 Ru4 . . 70.8(2) ?
C10 C6 H6 . . 126.5 ?
C7 C6 H6 . . 126.5 ?
Ru4 C6 H6 . . 124.2 ?
C8 C7 C6 . . 108.2(4) ?
C8 C7 Ru4 . . 70.6(2) ?
C6 C7 Ru4 . . 70.5(2) ?
C8 C7 H7 . . 125.9 ?
C6 C7 H7 . . 125.9 ?
Ru4 C7 H7 . . 124.6 ?
C7 C8 C9 . . 109.3(4) ?
C7 C8 Ru4 . . 71.5(2) ?
C9 C8 Ru4 . . 70.9(2) ?
C7 C8 H8 . . 125.4 ?
C9 C8 H8 . . 125.4 ?
Ru4 C8 H8 . . 123.8 ?
C8 C9 C10 . . 106.3(4) ?
C8 C9 Ru4 . . 70.4(2) ?
C10 C9 Ru4 . . 70.0(2) ?
C8 C9 H9 . . 126.9 ?
C10 C9 H9 . . 126.9 ?
Ru4 C9 H9 . . 124.3 ?
C6 C10 C9 . . 109.3(4) ?
C6 C10 Ru4 . . 71.5(2) ?
C9 C10 Ru4 . . 71.2(2) ?
C6 C10 H10 . . 125.4 ?
C9 C10 H10 . . 125.4 ?
Ru4 C10 H10 . . 123.6 ?
C15 C11 C12 . . 107.0(3) ?
C15 C11 Ru3 . . 70.5(2) ?
C12 C11 Ru3 . . 70.4(2) ?
C15 C11 H11 . . 126.5 ?
C12 C11 H11 . . 126.5 ?
Ru3 C11 H11 . . 124.2 ?
C13 C12 C11 . . 108.5(3) ?
C13 C12 Ru3 . . 70.8(2) ?
C11 C12 Ru3 . . 70.7(2) ?
C13 C12 H12 . . 125.7 ?
C11 C12 H12 . . 125.7 ?
Ru3 C12 H12 . . 124.3 ?
C14 C13 C12 . . 108.4(3) ?
C14 C13 Ru3 . . 70.2(2) ?
C12 C13 Ru3 . . 70.8(2) ?
C14 C13 H13 . . 125.8 ?
C12 C13 H13 . . 125.8 ?
Ru3 C13 H13 . . 124.8 ?
C13 C14 C15 . . 107.5(3) ?
C13 C14 Ru3 . . 71.4(2) ?
C15 C14 Ru3 . . 70.8(2) ?
C13 C14 H14 . . 126.2 ?
C15 C14 H14 . . 126.2 ?
Ru3 C14 H14 . . 123.2 ?
C11 C15 C14 . . 108.5(3) ?
C11 C15 Ru3 . . 71.1(2) ?
C14 C15 Ru3 . . 70.0(2) ?
C11 C15 H15 . . 125.7 ?
C14 C15 H15 . . 125.7 ?
Ru3 C15 H15 . . 124.8 ?
C17 C16 C20 . . 106.8(4) ?
C17 C16 Ru1 . . 70.4(2) ?
C20 C16 Ru1 . . 70.6(2) ?
C17 C16 H16 . . 126.6 ?
C20 C16 H16 . . 126.6 ?
Ru1 C16 H16 . . 124.1 ?
C18 C17 C16 . . 109.2(4) ?
C18 C17 Ru1 . . 71.2(2) ?
C16 C17 Ru1 . . 71.1(2) ?
C18 C17 H17 . . 125.4 ?
C16 C17 H17 . . 125.4 ?
Ru1 C17 H17 . . 123.9 ?
C17 C18 C19 . . 107.1(4) ?
C17 C18 Ru1 . . 70.4(2) ?
C19 C18 Ru1 . . 70.9(2) ?
C17 C18 H18 . . 126.5 ?
C19 C18 H18 . . 126.5 ?
Ru1 C18 H18 . . 123.9 ?
C20 C19 C18 . . 108.2(4) ?
C20 C19 Ru1 . . 70.7(2) ?
C18 C19 Ru1 . . 70.6(2) ?
C20 C19 H19 . . 125.9 ?
C18 C19 H19 . . 125.9 ?
Ru1 C19 H19 . . 124.5 ?
C19 C20 C16 . . 108.7(4) ?
C19 C20 Ru1 . . 71.2(2) ?
C16 C20 Ru1 . . 70.8(2) ?
C19 C20 H20 . . 125.7 ?
C16 C20 H20 . . 125.7 ?
Ru1 C20 H20 . . 123.9 ?
C22 C21 B1 . . 114.5(3) ?
C22 C21 H21A . . 108.6 ?
B1 C21 H21A . . 108.6 ?
C22 C21 H21B . . 108.6 ?
B1 C21 H21B . . 108.6 ?
H21A C21 H21B . . 107.6 ?
C21 C22 C23 . . 112.1(4) ?
C21 C22 H22A . . 109.2 ?
C23 C22 H22A . . 109.2 ?
C21 C22 H22B . . 109.2 ?
C23 C22 H22B . . 109.2 ?
H22A C22 H22B . . 107.9 ?
C24 C23 C22 . . 112.3(5) ?
C24 C23 H23A . . 109.1 ?
C22 C23 H23A . . 109.1 ?
C24 C23 H23B . . 109.1 ?
C22 C23 H23B . . 109.1 ?
H23A C23 H23B . . 107.9 ?
C25 C24 C23 . . 113.4(5) ?
C25 C24 H24A . . 108.9 ?
C23 C24 H24A . . 108.9 ?
C25 C24 H24B . . 108.9 ?
C23 C24 H24B . . 108.9 ?
H24A C24 H24B . . 107.7 ?
C24 C25 C26 . . 112.9(5) ?
C24 C25 H25A . . 109.0 ?
C26 C25 H25A . . 109.0 ?
C24 C25 H25B . . 109.0 ?
C26 C25 H25B . . 109.0 ?
H25A C25 H25B . . 107.8 ?
C27 C26 C25 . . 117.5(5) ?
C27 C26 H26A . . 107.9 ?
C25 C26 H26A . . 107.9 ?
C27 C26 H26B . . 107.9 ?
C25 C26 H26B . . 107.9 ?
H26A C26 H26B . . 107.2 ?
C26 C27 C28 . . 114.7(5) ?
C26 C27 H27A . . 108.6 ?
C28 C27 H27A . . 108.6 ?
C26 C27 H27B . . 108.6 ?
C28 C27 H27B . . 108.6 ?
H27A C27 H27B . . 107.6 ?
C27 C28 H28A . . 109.5 ?
C27 C28 H28B . . 109.5 ?
H28A C28 H28B . . 109.5 ?
C27 C28 H28C . . 109.5 ?
H28A C28 H28C . . 109.5 ?
H28B C28 H28C . . 109.5 ?
N3 C53 B4 . . 176.5(4) ?
N12 C54 B4 . . 173.9(4) ?
N4 C55 B4 . . 177.0(4) ?
N10 C56 B3 . . 174.7(4) ?
N7 C57 B3 . . 179.8(4) ?
N6 C58 B3 . . 175.9(4) ?
N5 C59 B1 . . 176.9(4) ?
N8 C60 B1 . . 175.3(4) ?
N2 C61 B1 . . 177.4(4) ?
N9 C62 B2 . . 176.0(4) ?
N1 C63 B2 . . 177.0(4) ?
N11 C64 B2 . . 179.0(4) ?
C60 B1 C59 . . 106.5(3) ?
C60 B1 C61 . . 104.7(3) ?
C59 B1 C61 . . 106.5(3) ?
C60 B1 C21 . . 114.8(3) ?
C59 B1 C21 . . 111.5(3) ?
C61 B1 C21 . . 112.2(3) ?
C64 B2 C62 . . 106.4(3) ?
C64 B2 C63 . . 106.9(3) ?
C62 B2 C63 . . 104.8(3) ?
C64 B2 C29 . . 110.9(10) ?
C62 B2 C29 . . 108.2(10) ?
C63 B2 C29 . . 118.8(10) ?
C64 B2 C29' . . 111.5(4) ?
C62 B2 C29' . . 115.6(4) ?
C63 B2 C29' . . 111.1(4) ?
C58 B3 C37 . . 115.1(5) ?
C58 B3 C57 . . 106.5(3) ?
C37 B3 C57 . . 111.8(5) ?
C58 B3 C56 . . 104.7(3) ?
C37 B3 C56 . . 111.9(5) ?
C57 B3 C56 . . 106.1(3) ?
C58 B3 C37' . . 110.8(8) ?
C57 B3 C37' . . 109.1(8) ?
C56 B3 C37' . . 118.9(7) ?
C53 B4 C55 . . 106.2(3) ?
C53 B4 C54 . . 107.1(3) ?
C55 B4 C54 . . 104.3(3) ?
C53 B4 C45' . . 109.7(7) ?
C55 B4 C45' . . 110.5(8) ?
C54 B4 C45' . . 118.4(7) ?
C53 B4 C45 . . 112.6(6) ?
C55 B4 C45 . . 113.1(7) ?
C54 B4 C45 . . 113.0(6) ?
C30 C29 B2 . . 122.(2) ?
C30 C29 H29A . . 106.8 ?
B2 C29 H29A . . 106.8 ?
C30 C29 H29B . . 106.8 ?
B2 C29 H29B . . 106.8 ?
H29A C29 H29B . . 106.6 ?
C31 C30 C29 . . 118.(4) ?
C31 C30 H30A . . 107.8 ?
C29 C30 H30A . . 107.8 ?
C31 C30 H30B . . 107.8 ?
C29 C30 H30B . . 107.8 ?
H30A C30 H30B . . 107.1 ?
C30 C31 C32 . . 114.(3) ?
C30 C31 H31A . . 108.8 ?
C32 C31 H31A . . 108.8 ?
C30 C31 H31B . . 108.8 ?
C32 C31 H31B . . 108.8 ?
H31A C31 H31B . . 107.7 ?
C33 C32 C31 . . 118.6(15) ?
C33 C32 H32A . . 107.7 ?
C31 C32 H32A . . 107.7 ?
C33 C32 H32B . . 107.7 ?
C31 C32 H32B . . 107.7 ?
H32A C32 H32B . . 107.1 ?
C34 C33 C32 . . 119.7(17) ?
C34 C33 H33A . . 107.4 ?
C32 C33 H33A . . 107.4 ?
C34 C33 H33B . . 107.4 ?
C32 C33 H33B . . 107.4 ?
H33A C33 H33B . . 106.9 ?
C35 C34 C33 . . 132.(3) ?
C35 C34 H34A . . 104.3 ?
C33 C34 H34A . . 104.3 ?
C35 C34 H34B . . 104.3 ?
C33 C34 H34B . . 104.3 ?
H34A C34 H34B . . 105.6 ?
C34 C35 C36 . . 139.(4) ?
C34 C35 H35A . . 102.3 ?
C36 C35 H35A . . 102.3 ?
C34 C35 H35B . . 102.3 ?
C36 C35 H35B . . 102.3 ?
H35A C35 H35B . . 104.8 ?
C35 C36 H36A . . 109.5 ?
C35 C36 H36B . . 109.5 ?
H36A C36 H36B . . 109.5 ?
C35 C36 H36C . . 109.5 ?
H36A C36 H36C . . 109.5 ?
H36B C36 H36C . . 109.5 ?
C38 C37 B3 . . 119.3(10) ?
C38 C37 H37A . . 107.5 ?
B3 C37 H37A . . 107.5 ?
C38 C37 H37B . . 107.5 ?
B3 C37 H37B . . 107.5 ?
H37A C37 H37B . . 107.0 ?
C37 C38 C39 . . 114.0(13) ?
C37 C38 H38A . . 108.8 ?
C39 C38 H38A . . 108.8 ?
C37 C38 H38B . . 108.8 ?
C39 C38 H38B . . 108.8 ?
H38A C38 H38B . . 107.6 ?
C38 C39 C40 . . 113.4(13) ?
C38 C39 H39A . . 108.9 ?
C40 C39 H39A . . 108.9 ?
C38 C39 H39B . . 108.9 ?
C40 C39 H39B . . 108.9 ?
H39A C39 H39B . . 107.7 ?
C41 C40 C39 . . 116.7(8) ?
C41 C40 H40A . . 108.1 ?
C39 C40 H40A . . 108.1 ?
C41 C40 H40B . . 108.1 ?
C39 C40 H40B . . 108.1 ?
H40A C40 H40B . . 107.3 ?
C40 C41 C42 . . 114.8(7) ?
C40 C41 H41A . . 108.6 ?
C42 C41 H41A . . 108.6 ?
C40 C41 H41B . . 108.6 ?
C42 C41 H41B . . 108.6 ?
H41A C41 H41B . . 107.5 ?
C43 C42 C41 . . 115.0(8) ?
C43 C42 H42A . . 108.5 ?
C41 C42 H42A . . 108.5 ?
C43 C42 H42B . . 108.5 ?
C41 C42 H42B . . 108.5 ?
H42A C42 H42B . . 107.5 ?
C44 C43 C42 . . 111.3(16) ?
C44 C43 H43A . . 109.4 ?
C42 C43 H43A . . 109.4 ?
C44 C43 H43B . . 109.4 ?
C42 C43 H43B . . 109.4 ?
H43A C43 H43B . . 108.0 ?
C43 C44 H44A . . 109.5 ?
C43 C44 H44B . . 109.5 ?
H44A C44 H44B . . 109.5 ?
C43 C44 H44C . . 109.5 ?
H44A C44 H44C . . 109.5 ?
H44B C44 H44C . . 109.5 ?
C46 C45 B4 . . 116.2(11) ?
C46 C45 H45A . . 108.2 ?
B4 C45 H45A . . 108.2 ?
C46 C45 H45B . . 108.2 ?
B4 C45 H45B . . 108.2 ?
H45A C45 H45B . . 107.4 ?
C45 C46 C47 . . 110.6(14) ?
C45 C46 H46A . . 109.5 ?
C47 C46 H46A . . 109.5 ?
C45 C46 H46B . . 109.5 ?
C47 C46 H46B . . 109.5 ?
H46A C46 H46B . . 108.1 ?
C48 C47 C46 . . 126.(3) ?
C48 C47 H47A . . 105.7 ?
C46 C47 H47A . . 105.7 ?
C48 C47 H47B . . 105.7 ?
C46 C47 H47B . . 105.7 ?
H47A C47 H47B . . 106.2 ?
C47 C48 C49 . . 115.(2) ?
C47 C48 H48A . . 108.6 ?
C49 C48 H48A . . 108.6 ?
C47 C48 H48B . . 108.6 ?
C49 C48 H48B . . 108.6 ?
H48A C48 H48B . . 107.6 ?
C48 C49 C50 . . 111.2(17) ?
C48 C49 H49A . . 109.4 ?
C50 C49 H49A . . 109.4 ?
C48 C49 H49B . . 109.4 ?
C50 C49 H49B . . 109.4 ?
H49A C49 H49B . . 108.0 ?
C51 C50 C49 . . 107.6(14) ?
C51 C50 H50A . . 110.2 ?
C49 C50 H50A . . 110.2 ?
C51 C50 H50B . . 110.2 ?
C49 C50 H50B . . 110.2 ?
H50A C50 H50B . . 108.5 ?
C50 C51 C52 . . 114.3(13) ?
C50 C51 H51A . . 108.7 ?
C52 C51 H51A . . 108.7 ?
C50 C51 H51B . . 108.7 ?
C52 C51 H51B . . 108.7 ?
H51A C51 H51B . . 107.6 ?
C51 C52 H52A . . 109.5 ?
C51 C52 H52B . . 109.5 ?
H52A C52 H52B . . 109.5 ?
C51 C52 H52C . . 109.5 ?
H52A C52 H52C . . 109.5 ?
H52B C52 H52C . . 109.5 ?
C30' C29' B2 . . 114.2(8) ?
C30' C29' H29C . . 108.7 ?
B2 C29' H29C . . 108.7 ?
C30' C29' H29D . . 108.7 ?
B2 C29' H29D . . 108.7 ?
H29C C29' H29D . . 107.6 ?
C29' C30' C31' . . 111.7(10) ?
C29' C30' H30C . . 109.3 ?
C31' C30' H30C . . 109.3 ?
C29' C30' H30D . . 109.3 ?
C31' C30' H30D . . 109.3 ?
H30C C30' H30D . . 107.9 ?
C32' C31' C30' . . 114.8(8) ?
C32' C31' H31C . . 108.6 ?
C30' C31' H31C . . 108.6 ?
C32' C31' H31D . . 108.6 ?
C30' C31' H31D . . 108.6 ?
H31C C31' H31D . . 107.6 ?
C31' C32' C33' . . 113.8(5) ?
C31' C32' H32C . . 108.8 ?
C33' C32' H32C . . 108.8 ?
C31' C32' H32D . . 108.8 ?
C33' C32' H32D . . 108.8 ?
H32C C32' H32D . . 107.7 ?
C32' C33' C34' . . 116.2(5) ?
C32' C33' H33C . . 108.2 ?
C34' C33' H33C . . 108.2 ?
C32' C33' H33D . . 108.2 ?
C34' C33' H33D . . 108.2 ?
H33C C33' H33D . . 107.4 ?
C33' C34' C35' . . 113.9(5) ?
C33' C34' H34C . . 108.8 ?
C35' C34' H34C . . 108.8 ?
C33' C34' H34D . . 108.8 ?
C35' C34' H34D . . 108.8 ?
H34C C34' H34D . . 107.7 ?
C36' C35' C34' . . 109.4(10) ?
C36' C35' H35C . . 109.8 ?
C34' C35' H35C . . 109.8 ?
C36' C35' H35D . . 109.8 ?
C34' C35' H35D . . 109.8 ?
H35C C35' H35D . . 108.2 ?
C35' C36' H36D . . 109.5 ?
C35' C36' H36E . . 109.5 ?
H36D C36' H36E . . 109.5 ?
C35' C36' H36F . . 109.5 ?
H36D C36' H36F . . 109.5 ?
H36E C36' H36F . . 109.5 ?
C38' C37' B3 . . 108.7(16) ?
C38' C37' H37C . . 109.9 ?
B3 C37' H37C . . 109.9 ?
C38' C37' H37D . . 109.9 ?
B3 C37' H37D . . 109.9 ?
H37C C37' H37D . . 108.3 ?
C39' C38' C37' . . 111.(2) ?
C39' C38' H38C . . 109.4 ?
C37' C38' H38C . . 109.4 ?
C39' C38' H38D . . 109.4 ?
C37' C38' H38D . . 109.4 ?
H38C C38' H38D . . 108.0 ?
C40' C39' C38' . . 118.(2) ?
C40' C39' H39C . . 107.9 ?
C38' C39' H39C . . 107.9 ?
C40' C39' H39D . . 107.9 ?
C38' C39' H39D . . 107.9 ?
H39C C39' H39D . . 107.2 ?
C39' C40' C41' . . 114.2(17) ?
C39' C40' H40C . . 108.7 ?
C41' C40' H40C . . 108.7 ?
C39' C40' H40D . . 108.7 ?
C41' C40' H40D . . 108.7 ?
H40C C40' H40D . . 107.6 ?
C40' C41' C42' . . 117.4(13) ?
C40' C41' H41C . . 107.9 ?
C42' C41' H41C . . 107.9 ?
C40' C41' H41D . . 107.9 ?
C42' C41' H41D . . 107.9 ?
H41C C41' H41D . . 107.2 ?
C43' C42' C41' . . 116.3(17) ?
C43' C42' H42C . . 108.2 ?
C41' C42' H42C . . 108.2 ?
C43' C42' H42D . . 108.2 ?
C41' C42' H42D . . 108.2 ?
H42C C42' H42D . . 107.4 ?
C42' C43' C44' . . 118.(2) ?
C42' C43' H43C . . 107.9 ?
C44' C43' H43C . . 107.9 ?
C42' C43' H43D . . 107.9 ?
C44' C43' H43D . . 107.9 ?
H43C C43' H43D . . 107.2 ?
C43' C44' H44D . . 109.5 ?
C43' C44' H44E . . 109.5 ?
H44D C44' H44E . . 109.5 ?
C43' C44' H44F . . 109.5 ?
H44D C44' H44F . . 109.5 ?
H44E C44' H44F . . 109.5 ?
C46' C45' B4 . . 112.5(13) ?
C46' C45' H45C . . 109.1 ?
B4 C45' H45C . . 109.1 ?
C46' C45' H45D . . 109.1 ?
B4 C45' H45D . . 109.1 ?
H45C C45' H45D . . 107.8 ?
C45' C46' C47' . . 112.9(16) ?
C45' C46' H46C . . 109.0 ?
C47' C46' H46C . . 109.0 ?
C45' C46' H46D . . 109.0 ?
C47' C46' H46D . . 109.0 ?
H46C C46' H46D . . 107.8 ?
C46' C47' C48' . . 100.(2) ?
C46' C47' H47C . . 111.8 ?
C48' C47' H47C . . 111.8 ?
C46' C47' H47D . . 111.8 ?
C48' C47' H47D . . 111.8 ?
H47C C47' H47D . . 109.5 ?
C49' C48' C47' . . 112.(2) ?
C49' C48' H48C . . 109.2 ?
C47' C48' H48C . . 109.2 ?
C49' C48' H48D . . 109.2 ?
C47' C48' H48D . . 109.2 ?
H48C C48' H48D . . 107.9 ?
C50' C49' C48' . . 114.1(19) ?
C50' C49' H49C . . 108.7 ?
C48' C49' H49C . . 108.7 ?
C50' C49' H49D . . 108.7 ?
C48' C49' H49D . . 108.7 ?
H49C C49' H49D . . 107.6 ?
C49' C50' C51' . . 115.4(18) ?
C49' C50' H50C . . 108.4 ?
C51' C50' H50C . . 108.4 ?
C49' C50' H50D . . 108.4 ?
C51' C50' H50D . . 108.4 ?
H50C C50' H50D . . 107.5 ?
C50' C51' C52' . . 109.5(14) ?
C50' C51' H51C . . 109.8 ?
C52' C51' H51C . . 109.8 ?
C50' C51' H51D . . 109.8 ?
C52' C51' H51D . . 109.8 ?
H51C C51' H51D . . 108.2 ?
C51' C52' H52D . . 109.5 ?
C51' C52' H52E . . 109.5 ?
H52D C52' H52E . . 109.5 ?
C51' C52' H52F . . 109.5 ?
H52D C52' H52F . . 109.5 ?
H52E C52' H52F . . 109.5 ?

loop_
_geom_bond_atom_site_label_1
_geom_bond_atom_site_label_2
_geom_bond_site_symmetry_2
_geom_bond_distance
_geom_bond_publ_flag
Ru1 N2 . 2.059(3) ?
Ru1 N3 . 2.072(3) ?
Ru1 N1 . 2.072(3) ?
Ru1 C17 . 2.145(4) ?
Ru1 C20 . 2.153(4) ?
Ru1 C18 . 2.155(4) ?
Ru1 C16 . 2.156(4) ?
Ru1 C19 . 2.160(4) ?
Ru2 N10 . 2.073(3) ?
Ru2 N11 . 2.074(3) ?
Ru2 N12 . 2.079(3) ?
Ru2 C3 . 2.146(4) ?
Ru2 C2 . 2.151(4) ?
Ru2 C1 . 2.151(4) ?
Ru2 C4 . 2.153(4) ?
Ru2 C5 . 2.156(4) ?
Ru3 N4 . 2.057(3) ?
Ru3 N6 . 2.067(3) ?
Ru3 N5 . 2.072(3) ?
Ru3 C14 . 2.133(4) ?
Ru3 C15 . 2.145(4) ?
Ru3 C12 . 2.148(4) ?
Ru3 C13 . 2.149(4) ?
Ru3 C11 . 2.153(4) ?
Ru4 N8 . 2.065(3) ?
Ru4 N7 . 2.070(3) ?
Ru4 N9 . 2.080(3) ?
Ru4 C10 . 2.138(4) ?
Ru4 C8 . 2.148(4) ?
Ru4 C9 . 2.154(4) ?
Ru4 C6 . 2.156(4) ?
Ru4 C7 . 2.159(4) ?
N1 C63 . 1.146(5) ?
N2 C61 . 1.141(5) ?
N3 C53 . 1.147(5) ?
N4 C55 . 1.143(5) ?
N5 C59 . 1.141(5) ?
N6 C58 . 1.146(5) ?
N7 C57 . 1.143(5) ?
N8 C60 . 1.143(5) ?
N9 C62 . 1.144(5) ?
N10 C56 . 1.140(5) ?
N11 C64 . 1.142(5) ?
N12 C54 . 1.144(5) ?
C1 C5 . 1.393(6) ?
C1 C2 . 1.427(6) ?
C1 H1 . 0.95 ?
C2 C3 . 1.422(6) ?
C2 H2 . 0.95 ?
C3 C4 . 1.421(7) ?
C3 H3 . 0.95 ?
C4 C5 . 1.431(6) ?
C4 H4 . 0.95 ?
C5 H5 . 0.95 ?
C6 C10 . 1.413(6) ?
C6 C7 . 1.431(6) ?
C6 H6 . 0.95 ?
C7 C8 . 1.397(6) ?
C7 H7 . 0.95 ?
C8 C9 . 1.423(7) ?
C8 H8 . 0.95 ?
C9 C10 . 1.426(6) ?
C9 H9 . 0.95 ?
C10 H10 . 0.95 ?
C11 C15 . 1.413(6) ?
C11 C12 . 1.431(6) ?
C11 H11 . 0.95 ?
C12 C13 . 1.412(6) ?
C12 H12 . 0.95 ?
C13 C14 . 1.407(6) ?
C13 H13 . 0.95 ?
C14 C15 . 1.435(5) ?
C14 H14 . 0.95 ?
C15 H15 . 0.95 ?
C16 C17 . 1.418(7) ?
C16 C20 . 1.422(6) ?
C16 H16 . 0.95 ?
C17 C18 . 1.415(7) ?
C17 H17 . 0.95 ?
C18 C19 . 1.424(6) ?
C18 H18 . 0.95 ?
C19 C20 . 1.407(5) ?
C19 H19 . 0.95 ?
C20 H20 . 0.95 ?
C21 C22 . 1.539(5) ?
C21 B1 . 1.616(5) ?
C21 H21A . 0.99 ?
C21 H21B . 0.99 ?
C22 C23 . 1.543(6) ?
C22 H22A . 0.99 ?
C22 H22B . 0.99 ?
C23 C24 . 1.535(8) ?
C23 H23A . 0.99 ?
C23 H23B . 0.99 ?
C24 C25 . 1.518(8) ?
C24 H24A . 0.99 ?
C24 H24B . 0.99 ?
C25 C26 . 1.536(8) ?
C25 H25A . 0.99 ?
C25 H25B . 0.99 ?
C26 C27 . 1.449(8) ?
C26 H26A . 0.99 ?
C26 H26B . 0.99 ?
C27 C28 . 1.498(8) ?
C27 H27A . 0.99 ?
C27 H27B . 0.99 ?
C28 H28A . 0.98 ?
C28 H28B . 0.98 ?
C28 H28C . 0.98 ?
C53 B4 . 1.602(5) ?
C54 B4 . 1.607(5) ?
C55 B4 . 1.604(5) ?
C56 B3 . 1.611(5) ?
C57 B3 . 1.607(5) ?
C58 B3 . 1.595(6) ?
C59 B1 . 1.604(5) ?
C60 B1 . 1.603(5) ?
C61 B1 . 1.609(5) ?
C62 B2 . 1.609(6) ?
C63 B2 . 1.611(6) ?
C64 B2 . 1.598(5) ?
B2 C29 . 1.62(3) ?
B2 C29' . 1.620(10) ?
B3 C37 . 1.602(13) ?
B3 C37' . 1.66(2) ?
B4 C45' . 1.62(2) ?
B4 C45 . 1.629(18) ?
C29 C30 . 1.54(7) ?
C29 H29A . 0.99 ?
C29 H29B . 0.99 ?
C30 C31 . 1.46(6) ?
C30 H30A . 0.99 ?
C30 H30B . 0.99 ?
C31 C32 . 1.54(3) ?
C31 H31A . 0.99 ?
C31 H31B . 0.99 ?
C32 C33 . 1.51(2) ?
C32 H32A . 0.99 ?
C32 H32B . 0.99 ?
C33 C34 . 1.46(3) ?
C33 H33A . 0.99 ?
C33 H33B . 0.99 ?
C34 C35 . 1.25(4) ?
C34 H34A . 0.99 ?
C34 H34B . 0.99 ?
C35 C36 . 1.32(8) ?
C35 H35A . 0.99 ?
C35 H35B . 0.99 ?
C36 H36A . 0.98 ?
C36 H36B . 0.98 ?
C36 H36C . 0.98 ?
C37 C38 . 1.49(2) ?
C37 H37A . 0.99 ?
C37 H37B . 0.99 ?
C38 C39 . 1.53(2) ?
C38 H38A . 0.99 ?
C38 H38B . 0.99 ?
C39 C40 . 1.58(2) ?
C39 H39A . 0.99 ?
C39 H39B . 0.99 ?
C40 C41 . 1.511(12) ?
C40 H40A . 0.99 ?
C40 H40B . 0.99 ?
C41 C42 . 1.524(12) ?
C41 H41A . 0.99 ?
C41 H41B . 0.99 ?
C42 C43 . 1.498(13) ?
C42 H42A . 0.99 ?
C42 H42B . 0.99 ?
C43 C44 . 1.31(3) ?
C43 H43A . 0.99 ?
C43 H43B . 0.99 ?
C44 H44A . 0.98 ?
C44 H44B . 0.98 ?
C44 H44C . 0.98 ?
C45 C46 . 1.55(2) ?
C45 H45A . 0.99 ?
C45 H45B . 0.99 ?
C46 C47 . 1.56(3) ?
C46 H46A . 0.99 ?
C46 H46B . 0.99 ?
C47 C48 . 1.27(4) ?
C47 H47A . 0.99 ?
C47 H47B . 0.99 ?
C48 C49 . 1.55(3) ?
C48 H48A . 0.99 ?
C48 H48B . 0.99 ?
C49 C50 . 1.62(3) ?
C49 H49A . 0.99 ?
C49 H49B . 0.99 ?
C50 C51 . 1.470(19) ?
C50 H50A . 0.99 ?
C50 H50B . 0.99 ?
C51 C52 . 1.532(18) ?
C51 H51A . 0.99 ?
C51 H51B . 0.99 ?
C52 H52A . 0.98 ?
C52 H52B . 0.98 ?
C52 H52C . 0.98 ?
C29' C30' . 1.516(19) ?
C29' H29C . 0.99 ?
C29' H29D . 0.99 ?
C30' C31' . 1.540(17) ?
C30' H30C . 0.99 ?
C30' H30D . 0.99 ?
C31' C32' . 1.510(9) ?
C31' H31C . 0.99 ?
C31' H31D . 0.99 ?
C32' C33' . 1.516(8) ?
C32' H32C . 0.99 ?
C32' H32D . 0.99 ?
C33' C34' . 1.532(9) ?
C33' H33C . 0.99 ?
C33' H33D . 0.99 ?
C34' C35' . 1.572(10) ?
C34' H34C . 0.99 ?
C34' H34D . 0.99 ?
C35' C36' . 1.53(3) ?
C35' H35C . 0.99 ?
C35' H35D . 0.99 ?
C36' H36D . 0.98 ?
C36' H36E . 0.98 ?
C36' H36F . 0.98 ?
C37' C38' . 1.59(4) ?
C37' H37C . 0.99 ?
C37' H37D . 0.99 ?
C38' C39' . 1.54(4) ?
C38' H38C . 0.99 ?
C38' H38D . 0.99 ?
C39' C40' . 1.44(3) ?
C39' H39C . 0.99 ?
C39' H39D . 0.99 ?
C40' C41' . 1.47(2) ?
C40' H40C . 0.99 ?
C40' H40D . 0.99 ?
C41' C42' . 1.54(2) ?
C41' H41C . 0.99 ?
C41' H41D . 0.99 ?
C42' C43' . 1.47(3) ?
C42' H42C . 0.99 ?
C42' H42D . 0.99 ?
C43' C44' . 1.83(5) ?
C43' H43C . 0.99 ?
C43' H43D . 0.99 ?
C44' H44D . 0.98 ?
C44' H44E . 0.98 ?
C44' H44F . 0.98 ?
C45' C46' . 1.49(2) ?
C45' H45C . 0.99 ?
C45' H45D . 0.99 ?
C46' C47' . 1.58(4) ?
C46' H46C . 0.99 ?
C46' H46D . 0.99 ?
C47' C48' . 1.75(5) ?
C47' H47C . 0.99 ?
C47' H47D . 0.99 ?
C48' C49' . 1.53(4) ?
C48' H48C . 0.99 ?
C48' H48D . 0.99 ?
C49' C50' . 1.47(3) ?
C49' H49C . 0.99 ?
C49' H49D . 0.99 ?
C50' C51' . 1.51(3) ?
C50' H50C . 0.99 ?
C50' H50D . 0.99 ?
C51' C52' . 1.60(2) ?
C51' H51C . 0.99 ?
C51' H51D . 0.99 ?
C52' H52D . 0.98 ?
C52' H52E . 0.98 ?
C52' H52F . 0.98 ?

loop_
_geom_torsion_atom_site_label_1
_geom_torsion_atom_site_label_2
_geom_torsion_atom_site_label_3
_geom_torsion_atom_site_label_4
_geom_torsion_site_symmetry_1
_geom_torsion_site_symmetry_2
_geom_torsion_site_symmetry_3
_geom_torsion_site_symmetry_4
_geom_torsion
_geom_torsion_publ_flag
C5 C1 C2 C3 . . . . 0.1(4) ?
Ru2 C1 C2 C3 . . . . 61.5(3) ?
C5 C1 C2 Ru2 . . . . -61.4(3) ?
C1 C2 C3 C4 . . . . -0.4(4) ?
Ru2 C2 C3 C4 . . . . 61.2(3) ?
C1 C2 C3 Ru2 . . . . -61.6(3) ?
C2 C3 C4 C5 . . . . 0.6(4) ?
Ru2 C3 C4 C5 . . . . 61.7(3) ?
C2 C3 C4 Ru2 . . . . -61.1(3) ?
C2 C1 C5 C4 . . . . 0.2(4) ?
Ru2 C1 C5 C4 . . . . -60.7(3) ?
C2 C1 C5 Ru2 . . . . 60.9(3) ?
C3 C4 C5 C1 . . . . -0.5(4) ?
Ru2 C4 C5 C1 . . . . 61.0(3) ?
C3 C4 C5 Ru2 . . . . -61.5(3) ?
C10 C6 C7 C8 . . . . -0.3(4) ?
Ru4 C6 C7 C8 . . . . 60.9(3) ?
C10 C6 C7 Ru4 . . . . -61.1(3) ?
C6 C7 C8 C9 . . . . 0.4(4) ?
Ru4 C7 C8 C9 . . . . 61.2(3) ?
C6 C7 C8 Ru4 . . . . -60.8(3) ?
C7 C8 C9 C10 . . . . -0.4(4) ?
Ru4 C8 C9 C10 . . . . 61.2(3) ?
C7 C8 C9 Ru4 . . . . -61.5(3) ?
C7 C6 C10 C9 . . . . 0.0(4) ?
Ru4 C6 C10 C9 . . . . -61.5(3) ?
C7 C6 C10 Ru4 . . . . 61.5(3) ?
C8 C9 C10 C6 . . . . 0.2(4) ?
Ru4 C9 C10 C6 . . . . 61.7(3) ?
C8 C9 C10 Ru4 . . . . -61.5(3) ?
C15 C11 C12 C13 . . . . -0.3(4) ?
Ru3 C11 C12 C13 . . . . 61.1(3) ?
C15 C11 C12 Ru3 . . . . -61.4(3) ?
C11 C12 C13 C14 . . . . -0.6(4) ?
Ru3 C12 C13 C14 . . . . 60.4(3) ?
C11 C12 C13 Ru3 . . . . -61.0(3) ?
C12 C13 C14 C15 . . . . 1.2(4) ?
Ru3 C13 C14 C15 . . . . 62.0(3) ?
C12 C13 C14 Ru3 . . . . -60.8(3) ?
C12 C11 C15 C14 . . . . 1.1(4) ?
Ru3 C11 C15 C14 . . . . -60.2(3) ?
C12 C11 C15 Ru3 . . . . 61.3(3) ?
C13 C14 C15 C11 . . . . -1.4(4) ?
Ru3 C14 C15 C11 . . . . 60.9(3) ?
C13 C14 C15 Ru3 . . . . -62.4(3) ?
C20 C16 C17 C18 . . . . -0.3(5) ?
Ru1 C16 C17 C18 . . . . 61.3(3) ?
C20 C16 C17 Ru1 . . . . -61.6(3) ?
C16 C17 C18 C19 . . . . 0.5(5) ?
Ru1 C17 C18 C19 . . . . 61.8(3) ?
C16 C17 C18 Ru1 . . . . -61.3(3) ?
C17 C18 C19 C20 . . . . -0.5(4) ?
Ru1 C18 C19 C20 . . . . 61.0(3) ?
C17 C18 C19 Ru1 . . . . -61.5(3) ?
C18 C19 C20 C16 . . . . 0.4(4) ?
Ru1 C19 C20 C16 . . . . 61.2(3) ?
C18 C19 C20 Ru1 . . . . -60.9(3) ?
C17 C16 C20 C19 . . . . -0.1(4) ?
Ru1 C16 C20 C19 . . . . -61.5(3) ?
C17 C16 C20 Ru1 . . . . 61.4(3) ?
B1 C21 C22 C23 . . . . 174.4(4) ?
C21 C22 C23 C24 . . . . -165.5(5) ?
C22 C23 C24 C25 . . . . -71.2(7) ?
C23 C24 C25 C26 . . . . 177.4(5) ?
C24 C25 C26 C27 . . . . 178.6(5) ?
C25 C26 C27 C28 . . . . -177.6(6) ?
C22 C21 B1 C60 . . . . 62.9(5) ?
C22 C21 B1 C59 . . . . -175.9(3) ?
C22 C21 B1 C61 . . . . -56.5(4) ?
C64 B2 C29 C30 . . . . 179.(3) ?
C62 B2 C29 C30 . . . . -65.(3) ?
C63 B2 C29 C30 . . . . 54.(3) ?
B2 C29 C30 C31 . . . . -169.(2) ?
C29 C30 C31 C32 . . . . -160.(3) ?
C30 C31 C32 C33 . . . . -44.(3) ?
C31 C32 C33 C34 . . . . -171.2(19) ?
C32 C33 C34 C35 . . . . -163.(3) ?
C33 C34 C35 C36 . . . . -139.(5) ?
C58 B3 C37 C38 . . . . 63.7(11) ?
C57 B3 C37 C38 . . . . -174.6(9) ?
C56 B3 C37 C38 . . . . -55.7(11) ?
B3 C37 C38 C39 . . . . -168.2(9) ?
C37 C38 C39 C40 . . . . -167.2(11) ?
C38 C39 C40 C41 . . . . -46.0(13) ?
C39 C40 C41 C42 . . . . -170.3(10) ?
C40 C41 C42 C43 . . . . -173.5(9) ?
C41 C42 C43 C44 . . . . -169.2(17) ?
C53 B4 C45 C46 . . . . -164.0(9) ?
C55 B4 C45 C46 . . . . -43.6(12) ?
C54 B4 C45 C46 . . . . 74.5(12) ?
B4 C45 C46 C47 . . . . -177.2(12) ?
C45 C46 C47 C48 . . . . 58.(4) ?
C46 C47 C48 C49 . . . . -179.(2) ?
C47 C48 C49 C50 . . . . -179.(3) ?
C48 C49 C50 C51 . . . . 77.(2) ?
C49 C50 C51 C52 . . . . 176.6(15) ?
C64 B2 C29' C30' . . . . -179.2(7) ?
C62 B2 C29' C30' . . . . -57.5(8) ?
C63 B2 C29' C30' . . . . 61.7(8) ?
B2 C29' C30' C31' . . . . -176.5(7) ?
C29' C30' C31' C32' . . . . 177.2(7) ?
C30' C31' C32' C33' . . . . 67.5(8) ?
C31' C32' C33' C34' . . . . 178.8(5) ?
C32' C33' C34' C35' . . . . 65.7(7) ?
C33' C34' C35' C36' . . . . -176.1(12) ?
C58 B3 C37' C38' . . . . 61.7(15) ?
C57 B3 C37' C38' . . . . 178.7(12) ?
C56 B3 C37' C38' . . . . -59.5(16) ?
B3 C37' C38' C39' . . . . -177.2(15) ?
C37' C38' C39' C40' . . . . 176.2(19) ?
C38' C39' C40' C41' . . . . 71.(2) ?
C39' C40' C41' C42' . . . . 177.4(16) ?
C40' C41' C42' C43' . . . . 73.(2) ?
C41' C42' C43' C44' . . . . 176.(2) ?
C53 B4 C45' C46' . . . . 179.1(11) ?
C55 B4 C45' C46' . . . . -64.1(14) ?
C54 B4 C45' C46' . . . . 56.0(16) ?
B4 C45' C46' C47' . . . . 167.7(14) ?
C45' C46' C47' C48' . . . . 89.(2) ?
C46' C47' C48' C49' . . . . -180.(2) ?
C47' C48' C49' C50' . . . . -168.(3) ?
C48' C49' C50' C51' . . . . -67.(3) ?
C49' C50' C51' C52' . . . . 167.9(17) ?
